data_4078941
loop_
_publ_author_name
'Shi, Yang'
'Brenner, Peter'
'Bertsch, Stefanie'
'Radacki, Krzysztof'
'Dewhurst, Rian D.'

_publ_section_title
;
 \h3-Furfuryl and \h3-Thienyl Complexes of Palladium and Platinum of
 Relevance to the Functionalization of Biomass-Derived Furans
;
_journal_issue 15
_journal_name_full Organometallics
_journal_page_first 5599
_journal_paper_doi 10.1021/om300568z
_journal_volume 31
_journal_year 2012
_chemical_formula_moiety 'C42 H35 O2 P2 Pd, C H2 Cl2, B F4'
_chemical_formula_sum 'C43 H37 B Cl2 F4 O2 P2 Pd'
_chemical_formula_weight 911.78
_chemical_name_common
;
?
;
_chemical_name_systematic
; 
?
;
_space_group_IT_number 14
_symmetry_cell_setting monoclinic
_symmetry_space_group_name_Hall '-P 2ybc'
_symmetry_space_group_name_H-M 'P 1 21/c 1'
_atom_sites_solution_hydrogens geom
_atom_sites_solution_primary direct
_atom_sites_solution_secondary difmap
_audit_creation_method SHELXL-97
_cell_angle_alpha 90.00
_cell_angle_beta 96.908(3)
_cell_angle_gamma 90.00
_cell_formula_units_Z 4
_cell_length_a 9.8960(11)
_cell_length_b 22.181(2)
_cell_length_c 18.154(2)
_cell_measurement_reflns_used 8149
_cell_measurement_temperature 100(2)
_cell_measurement_theta_max 28.27
_cell_measurement_theta_min 2.27
_cell_volume 3955.9(7)
_computing_cell_refinement 'Saint+ ver. 7.68A (Bruker AXS)'
_computing_data_collection 'APEX2 ver. 2010.3 (Bruker AXS)'
_computing_data_reduction 'Saint+ ver. 7.68A (Bruker AXS)'
_computing_molecular_graphics 'XP ver. 5.1 (Bruker AXS, 1998)'
_computing_publication_material 'SHELXL-97 (Sheldrick, 2008)'
_computing_structure_refinement 'SHELXL-97 (Sheldrick, 1997)'
_computing_structure_solution 'SHELXS-97 (Sheldrick, 1990)'
_diffrn_ambient_temperature 100(2)
_diffrn_measured_fraction_theta_full 0.991
_diffrn_measured_fraction_theta_max 0.956
_diffrn_measurement_device_type 'Bruker APEX-II CCD'
_diffrn_measurement_method '\f and \w scans'
_diffrn_radiation_monochromator 'multi-layer mirror'
_diffrn_radiation_source 'rotating anode'
_diffrn_radiation_type MoK\a
_diffrn_radiation_wavelength 0.71073
_diffrn_reflns_av_R_equivalents 0.0650
_diffrn_reflns_av_sigmaI/netI 0.0677
_diffrn_reflns_limit_h_max 12
_diffrn_reflns_limit_h_min -13
_diffrn_reflns_limit_k_max 28
_diffrn_reflns_limit_k_min -28
_diffrn_reflns_limit_l_max 24
_diffrn_reflns_limit_l_min -23
_diffrn_reflns_number 43722
_diffrn_reflns_theta_full 26.00
_diffrn_reflns_theta_max 28.29
_diffrn_reflns_theta_min 1.46
_exptl_absorpt_coefficient_mu 0.741
_exptl_absorpt_correction_T_max 0.7457
_exptl_absorpt_correction_T_min 0.4145
_exptl_absorpt_correction_type multi-scan
_exptl_absorpt_process_details 'Sadabs 2008/1 (Brucker 2008)'
_exptl_crystal_colour colorless
_exptl_crystal_density_diffrn 1.531
_exptl_crystal_density_method 'not measured'
_exptl_crystal_description needle
_exptl_crystal_F_000 1848
_exptl_crystal_size_max 0.23
_exptl_crystal_size_mid 0.05
_exptl_crystal_size_min 0.01
_refine_diff_density_max 0.737
_refine_diff_density_min -1.098
_refine_diff_density_rms 0.080
_refine_ls_extinction_method none
_refine_ls_goodness_of_fit_ref 1.010
_refine_ls_hydrogen_treatment constr
_refine_ls_matrix_type full
_refine_ls_number_parameters 496
_refine_ls_number_reflns 9400
_refine_ls_number_restraints 0
_refine_ls_restrained_S_all 1.010
_refine_ls_R_factor_all 0.0762
_refine_ls_R_factor_gt 0.0411
_refine_ls_shift/su_max 0.003
_refine_ls_shift/su_mean 0.000
_refine_ls_structure_factor_coef Fsqd
_refine_ls_weighting_details 'calc w=1/[\s^2^(Fo^2^)+(0.0346P)^2^+1.4882P] where P=(Fo^2^+2Fc^2^)/3'
_refine_ls_weighting_scheme calc
_refine_ls_wR_factor_gt 0.0810
_refine_ls_wR_factor_ref 0.0913
_reflns_number_gt 6525
_reflns_number_total 9400
_reflns_threshold_expression >2sigma(I)
_cod_data_source_file om300568z_si_001.cif
_cod_data_source_block 3
_cod_depositor_comments
;
The following automatic conversions were performed:

'_symmetry_cell_setting' value 'Monoclinic' changed to 'monoclinic'
according to /home/saulius/struct/CIF-dictionaries/cif_core.dic
dictionary named 'cif_core.dic' version 2.4.2 from 2011-04-26.

Automatic conversion script
Id: cif_fix_values 1891 2012-01-12 08:04:46Z andrius 
;
_cod_original_cell_volume 3955.9(8)
_cod_original_sg_symbol_H-M P2(1)/c
_cod_database_code 4078941

loop_
_symmetry_equiv_pos_as_xyz
'x, y, z'
'-x, y+1/2, -z+1/2'
'-x, -y, -z'
'x, -y-1/2, z-1/2'

loop_
_atom_site_label
_atom_site_type_symbol
_atom_site_fract_x
_atom_site_fract_y
_atom_site_fract_z
_atom_site_U_iso_or_equiv
_atom_site_adp_type
_atom_site_occupancy
_atom_site_symmetry_multiplicity
_atom_site_calc_flag
_atom_site_refinement_flags
Pd1 Pd 0.23859(2) 0.935332(10) 0.331955(11) 0.02365(7) Uani 1 1 d .
P1 P 0.38622(7) 0.85201(3) 0.33271(4) 0.02474(17) Uani 1 1 d .
P2 P 0.09621(7) 0.92636(3) 0.22212(4) 0.02447(17) Uani 1 1 d .
C1_1 C 0.3109(3) 0.79119(13) 0.38068(15) 0.0270(6) Uani 1 1 d .
C2_1 C 0.3587(3) 0.73183(13) 0.37904(16) 0.0327(7) Uani 1 1 d .
H2_1 H 0.4297 0.7221 0.3502 0.039 Uiso 1 1 calc R
C3_1 C 0.3025(3) 0.68741(14) 0.41941(17) 0.0366(8) Uani 1 1 d .
H3_1 H 0.3363 0.6473 0.4190 0.044 Uiso 1 1 calc R
C4_1 C 0.1975(3) 0.70120(14) 0.46035(17) 0.0367(8) Uani 1 1 d .
H4_1 H 0.1596 0.6706 0.4882 0.044 Uiso 1 1 calc R
C5_1 C 0.1476(3) 0.75913(14) 0.46091(17) 0.0344(7) Uani 1 1 d .
H5_1 H 0.0740 0.7683 0.4882 0.041 Uiso 1 1 calc R
C6_1 C 0.2045(3) 0.80380(14) 0.42190(15) 0.0286(7) Uani 1 1 d .
H6_1 H 0.1706 0.8438 0.4232 0.034 Uiso 1 1 calc R
C1_2 C 0.5531(3) 0.86525(13) 0.38474(16) 0.0276(6) Uani 1 1 d .
C2_2 C 0.6231(3) 0.91756(13) 0.36981(17) 0.0321(7) Uani 1 1 d .
H2_2 H 0.5818 0.9462 0.3352 0.039 Uiso 1 1 calc R
C3_2 C 0.7531(3) 0.92779(15) 0.40551(19) 0.0377(8) Uani 1 1 d .
H3_2 H 0.8018 0.9627 0.3937 0.045 Uiso 1 1 calc R
C4_2 C 0.8121(3) 0.88804(17) 0.45769(19) 0.0462(9) Uani 1 1 d .
H4_2 H 0.9001 0.8959 0.4828 0.055 Uiso 1 1 calc R
C5_2 C 0.7426(3) 0.83635(18) 0.47353(19) 0.0503(10) Uani 1 1 d .
H5_2 H 0.7829 0.8088 0.5098 0.060 Uiso 1 1 calc R
C6_2 C 0.6149(3) 0.82474(15) 0.43670(17) 0.0371(7) Uani 1 1 d .
H6_2 H 0.5688 0.7887 0.4470 0.044 Uiso 1 1 calc R
C1_3 C 0.4272(3) 0.81724(12) 0.24756(15) 0.0266(6) Uani 1 1 d .
C2_3 C 0.3279(3) 0.78258(13) 0.20601(16) 0.0328(7) Uani 1 1 d .
H2_3 H 0.2435 0.7750 0.2243 0.039 Uiso 1 1 calc R
C3_3 C 0.3523(4) 0.75914(14) 0.13799(18) 0.0412(8) Uani 1 1 d .
H3_3 H 0.2842 0.7358 0.1097 0.049 Uiso 1 1 calc R
C4_3 C 0.4735(4) 0.76943(16) 0.11149(18) 0.0477(9) Uani 1 1 d .
H4_3 H 0.4890 0.7535 0.0647 0.057 Uiso 1 1 calc R
C5_3 C 0.5737(4) 0.80289(17) 0.15247(18) 0.0464(9) Uani 1 1 d .
H5_3 H 0.6585 0.8094 0.1341 0.056 Uiso 1 1 calc R
C6_3 C 0.5505(3) 0.82692(14) 0.22023(17) 0.0347(7) Uani 1 1 d .
H6_3 H 0.6193 0.8501 0.2481 0.042 Uiso 1 1 calc R
C1_4 C 0.0154(3) 0.85243(13) 0.21371(16) 0.0275(6) Uani 1 1 d .
C2_4 C -0.0369(3) 0.83010(14) 0.27608(17) 0.0344(7) Uani 1 1 d .
H2_4 H -0.0328 0.8540 0.3197 0.041 Uiso 1 1 calc R
C3_4 C -0.0953(3) 0.77301(15) 0.27481(19) 0.0411(8) Uani 1 1 d .
H3_4 H -0.1323 0.7584 0.3173 0.049 Uiso 1 1 calc R
C4_4 C -0.0994(3) 0.73765(15) 0.2122(2) 0.0452(9) Uani 1 1 d .
H4_4 H -0.1376 0.6983 0.2118 0.054 Uiso 1 1 calc R
C5_4 C -0.0478(3) 0.75964(15) 0.1500(2) 0.0423(8) Uani 1 1 d .
H5_4 H -0.0511 0.7353 0.1068 0.051 Uiso 1 1 calc R
C6_4 C 0.0084(3) 0.81668(14) 0.15004(18) 0.0348(7) Uani 1 1 d .
H6_4 H 0.0423 0.8316 0.1068 0.042 Uiso 1 1 calc R
C1_5 C -0.0456(3) 0.97952(13) 0.21036(15) 0.0268(6) Uani 1 1 d .
C2_5 C -0.1804(3) 0.96193(15) 0.20885(17) 0.0332(7) Uani 1 1 d .
H2_5 H -0.2029 0.9203 0.2086 0.040 Uiso 1 1 calc R
C3_5 C -0.2822(3) 1.00483(16) 0.20765(18) 0.0406(8) Uani 1 1 d .
H3_5 H -0.3741 0.9925 0.2076 0.049 Uiso 1 1 calc R
C4_5 C -0.2511(3) 1.06524(16) 0.20645(17) 0.0391(8) Uani 1 1 d .
H4_5 H -0.3212 1.0946 0.2062 0.047 Uiso 1 1 calc R
C5_5 C -0.1167(3) 1.08320(14) 0.20554(16) 0.0346(7) Uani 1 1 d .
H5_5 H -0.0951 1.1249 0.2036 0.042 Uiso 1 1 calc R
C6_5 C -0.0154(3) 1.04092(13) 0.20739(15) 0.0295(7) Uani 1 1 d .
H6_5 H 0.0762 1.0535 0.2066 0.035 Uiso 1 1 calc R
C1_6 C 0.1795(3) 0.93894(12) 0.13973(15) 0.0257(6) Uani 1 1 d .
C2_6 C 0.1039(3) 0.94448(13) 0.06950(16) 0.0308(7) Uani 1 1 d .
H2_6 H 0.0075 0.9411 0.0645 0.037 Uiso 1 1 calc R
C3_6 C 0.1697(3) 0.95485(13) 0.00716(17) 0.0345(7) Uani 1 1 d .
H3_6 H 0.1180 0.9594 -0.0401 0.041 Uiso 1 1 calc R
C4_6 C 0.3091(3) 0.95856(13) 0.01371(17) 0.0345(7) Uani 1 1 d .
H4_6 H 0.3535 0.9646 -0.0292 0.041 Uiso 1 1 calc R
C5_6 C 0.3853(3) 0.95347(14) 0.08276(17) 0.0343(7) Uani 1 1 d .
H5_6 H 0.4817 0.9564 0.0872 0.041 Uiso 1 1 calc R
C6_6 C 0.3201(3) 0.94407(12) 0.14533(16) 0.0296(7) Uani 1 1 d .
H6_6 H 0.3724 0.9411 0.1926 0.036 Uiso 1 1 calc R
C1_7 C 0.1278(3) 1.00982(13) 0.37176(16) 0.0288(7) Uani 1 1 d .
H1A_7 H 0.0315 1.0060 0.3653 0.035 Uiso 1 1 calc R
H1B_7 H 0.1723 1.0304 0.3356 0.035 Uiso 1 1 calc R
C2_7 C 0.2041(3) 0.98517(13) 0.43442(16) 0.0276(6) Uani 1 1 d .
C3_7 C 0.3435(3) 0.97276(13) 0.44288(15) 0.0272(6) Uani 1 1 d .
H3_7 H 0.4083 0.9863 0.4120 0.033 Uiso 1 1 calc R
C4_7 C 0.3693(3) 0.93548(13) 0.50741(16) 0.0296(6) Uani 1 1 d .
H4_7 H 0.4549 0.9200 0.5282 0.035 Uiso 1 1 calc R
C5_7 C 0.2486(3) 0.92664(12) 0.53287(15) 0.0283(7) Uani 1 1 d .
O6_7 O 0.14323(19) 0.95508(8) 0.48783(10) 0.0280(4) Uani 1 1 d .
C7_7 C 0.2114(4) 0.89089(13) 0.59461(17) 0.0347(7) Uani 1 1 d .
H7_7 H 0.2829 0.8753 0.6289 0.042 Uiso 1 1 calc R
O8_7 O 0.0968(2) 0.87975(10) 0.60510(12) 0.0420(5) Uani 1 1 d .
B1_8 B 0.5920(4) 0.89911(17) 0.7069(2) 0.0342(8) Uani 1 1 d .
F1_8 F 0.51467(19) 0.86299(8) 0.74729(12) 0.0492(5) Uani 1 1 d .
F2_8 F 0.5485(2) 0.95838(9) 0.70695(14) 0.0696(7) Uani 1 1 d .
F3_8 F 0.5842(2) 0.88002(10) 0.63400(11) 0.0676(6) Uani 1 1 d .
F4_8 F 0.72666(18) 0.89540(9) 0.73755(11) 0.0508(5) Uani 1 1 d .
C1_9 C 0.7217(3) 0.88566(16) 0.90887(19) 0.0436(8) Uani 1 1 d .
H1A_9 H 0.6658 0.8695 0.8643 0.052 Uiso 1 1 calc R
H1B_9 H 0.7363 0.9292 0.9009 0.052 Uiso 1 1 calc R
Cl1_9 Cl 0.63450(10) 0.87577(5) 0.98707(6) 0.0611(3) Uani 1 1 d .
Cl2_9 Cl 0.87914(9) 0.84860(4) 0.92082(5) 0.0496(2) Uani 1 1 d .

loop_
_atom_site_aniso_label
_atom_site_aniso_U_11
_atom_site_aniso_U_22
_atom_site_aniso_U_33
_atom_site_aniso_U_23
_atom_site_aniso_U_13
_atom_site_aniso_U_12
Pd1 0.02224(11) 0.02509(12) 0.02303(11) -0.00095(10) 0.00036(8) 0.00022(10)
P1 0.0234(4) 0.0261(4) 0.0242(4) 0.0005(3) 0.0009(3) -0.0003(3)
P2 0.0224(4) 0.0262(4) 0.0244(4) 0.0000(3) 0.0012(3) -0.0003(3)
C1_1 0.0275(15) 0.0271(16) 0.0254(15) 0.0004(12) -0.0007(12) -0.0016(13)
C2_1 0.0347(17) 0.0324(17) 0.0311(16) 0.0010(13) 0.0039(13) 0.0017(14)
C3_1 0.048(2) 0.0263(17) 0.0344(17) 0.0027(14) 0.0014(15) -0.0029(15)
C4_1 0.0422(19) 0.0370(19) 0.0301(17) 0.0061(14) 0.0009(14) -0.0149(15)
C5_1 0.0327(17) 0.0402(19) 0.0302(16) 0.0015(14) 0.0034(13) -0.0067(15)
C6_1 0.0250(15) 0.0329(17) 0.0273(15) -0.0008(13) 0.0002(12) -0.0027(13)
C1_2 0.0248(15) 0.0323(16) 0.0254(15) -0.0038(12) 0.0013(12) 0.0024(13)
C2_2 0.0283(15) 0.0327(17) 0.0354(17) -0.0047(13) 0.0037(13) 0.0026(13)
C3_2 0.0242(15) 0.0388(19) 0.050(2) -0.0151(16) 0.0064(14) -0.0015(14)
C4_2 0.0248(17) 0.071(3) 0.042(2) -0.0212(18) -0.0015(15) 0.0020(17)
C5_2 0.0355(19) 0.076(3) 0.0373(19) 0.0114(19) -0.0050(15) 0.0027(19)
C6_2 0.0319(17) 0.0455(19) 0.0329(17) 0.0070(15) 0.0004(14) 0.0018(15)
C1_3 0.0305(16) 0.0244(15) 0.0245(14) 0.0009(12) 0.0015(12) 0.0036(13)
C2_3 0.0366(17) 0.0288(17) 0.0319(16) 0.0002(13) -0.0008(13) 0.0030(14)
C3_3 0.057(2) 0.0333(18) 0.0309(17) -0.0051(14) -0.0048(16) 0.0095(16)
C4_3 0.065(3) 0.053(2) 0.0257(17) -0.0031(16) 0.0070(17) 0.025(2)
C5_3 0.042(2) 0.065(2) 0.0338(18) 0.0046(17) 0.0100(16) 0.0182(18)
C6_3 0.0297(17) 0.0394(18) 0.0346(18) 0.0021(14) 0.0021(14) 0.0041(14)
C1_4 0.0221(14) 0.0271(16) 0.0322(16) 0.0012(13) -0.0011(12) 0.0006(12)
C2_4 0.0357(17) 0.0343(18) 0.0317(17) 0.0052(14) -0.0027(14) -0.0015(14)
C3_4 0.0353(18) 0.044(2) 0.042(2) 0.0124(16) -0.0012(15) -0.0066(16)
C4_4 0.0359(19) 0.0319(18) 0.065(2) 0.0036(17) -0.0074(17) -0.0080(15)
C5_4 0.0356(18) 0.0365(19) 0.054(2) -0.0165(17) 0.0010(16) -0.0074(15)
C6_4 0.0315(17) 0.0363(18) 0.0364(18) -0.0027(14) 0.0031(14) -0.0005(14)
C1_5 0.0253(15) 0.0347(17) 0.0206(14) -0.0002(12) 0.0028(11) 0.0026(13)
C2_5 0.0278(16) 0.0370(18) 0.0341(17) 0.0045(14) 0.0013(13) -0.0005(14)
C3_5 0.0250(16) 0.057(2) 0.0395(19) 0.0122(16) 0.0040(14) 0.0046(16)
C4_5 0.0393(18) 0.049(2) 0.0293(17) 0.0071(15) 0.0066(13) 0.0187(17)
C5_5 0.0415(18) 0.0339(17) 0.0277(16) 0.0017(13) 0.0013(14) 0.0038(15)
C6_5 0.0282(15) 0.0355(17) 0.0242(15) 0.0008(13) 0.0009(12) 0.0036(14)
C1_6 0.0275(14) 0.0227(15) 0.0275(15) 0.0014(12) 0.0051(12) 0.0018(13)
C2_6 0.0297(15) 0.0355(18) 0.0270(15) -0.0010(13) 0.0017(12) 0.0041(14)
C3_6 0.0461(19) 0.0331(17) 0.0243(16) 0.0025(13) 0.0036(14) 0.0054(15)
C4_6 0.0431(19) 0.0328(17) 0.0297(17) 0.0026(14) 0.0134(14) 0.0046(15)
C5_6 0.0308(16) 0.0365(17) 0.0372(18) 0.0025(14) 0.0113(14) -0.0001(14)
C6_6 0.0305(15) 0.0289(16) 0.0291(15) 0.0030(13) 0.0026(12) 0.0000(13)
C1_7 0.0291(15) 0.0319(16) 0.0260(15) -0.0039(13) 0.0063(12) 0.0038(13)
C2_7 0.0314(16) 0.0254(15) 0.0262(15) -0.0035(12) 0.0042(12) -0.0037(13)
C3_7 0.0267(15) 0.0301(16) 0.0243(15) -0.0073(12) 0.0007(12) -0.0006(13)
C4_7 0.0269(15) 0.0293(16) 0.0309(15) -0.0084(13) -0.0027(12) -0.0012(14)
C5_7 0.0325(16) 0.0260(16) 0.0249(15) -0.0061(12) -0.0031(12) 0.0016(13)
O6_7 0.0281(10) 0.0294(11) 0.0261(11) -0.0006(8) 0.0016(8) 0.0011(9)
C7_7 0.045(2) 0.0309(17) 0.0280(16) -0.0014(13) 0.0012(15) 0.0059(15)
O8_7 0.0453(14) 0.0436(14) 0.0377(13) 0.0024(11) 0.0076(11) 0.0010(11)
B1_8 0.0307(19) 0.035(2) 0.037(2) 0.0030(16) 0.0042(16) 0.0021(16)
F1_8 0.0396(11) 0.0446(11) 0.0653(14) 0.0090(10) 0.0139(10) -0.0026(9)
F2_8 0.0706(16) 0.0407(12) 0.104(2) 0.0165(12) 0.0390(14) 0.0169(11)
F3_8 0.0814(17) 0.0805(16) 0.0376(12) 0.0005(11) -0.0071(11) 0.0022(13)
F4_8 0.0334(11) 0.0653(13) 0.0515(12) 0.0112(10) -0.0042(9) -0.0066(10)
C1_9 0.0408(19) 0.050(2) 0.042(2) 0.0066(17) 0.0140(16) 0.0115(17)
Cl1_9 0.0602(6) 0.0691(7) 0.0596(6) 0.0051(5) 0.0296(5) 0.0043(5)
Cl2_9 0.0405(5) 0.0554(6) 0.0533(6) -0.0023(4) 0.0074(4) 0.0088(4)

loop_
_atom_type_symbol
_atom_type_description
_atom_type_scat_dispersion_real
_atom_type_scat_dispersion_imag
_atom_type_scat_source
C C 0.0033 0.0016 'International Tables Vol C Tables 4.2.6.8 and 6.1.1.4'
H H 0.0000 0.0000 'International Tables Vol C Tables 4.2.6.8 and 6.1.1.4'
B B 0.0013 0.0007 'International Tables Vol C Tables 4.2.6.8 and 6.1.1.4'
Cl Cl 0.1484 0.1585 'International Tables Vol C Tables 4.2.6.8 and 6.1.1.4'
F F 0.0171 0.0103 'International Tables Vol C Tables 4.2.6.8 and 6.1.1.4'
O O 0.0106 0.0060 'International Tables Vol C Tables 4.2.6.8 and 6.1.1.4'
P P 0.1023 0.0942 'International Tables Vol C Tables 4.2.6.8 and 6.1.1.4'
Pd Pd -0.9988 1.0072 'International Tables Vol C Tables 4.2.6.8 and 6.1.1.4'

loop_
_geom_angle_atom_site_label_1
_geom_angle_atom_site_label_2
_geom_angle_atom_site_label_3
_geom_angle
C1_1 P1 C1_3 103.86(13)
C1_1 P1 C1_2 105.66(13)
C1_3 P1 C1_2 103.17(13)
C1_6 P2 C1_4 107.91(13)
C1_6 P2 C1_5 102.91(13)
C1_4 P2 C1_5 104.35(13)
C6_1 C1_1 C2_1 118.7(3)
C6_1 C1_1 P1 119.3(2)
C2_1 C1_1 P1 122.0(2)
C3_1 C2_1 C1_1 120.0(3)
C3_1 C2_1 H2_1 120.0
C1_1 C2_1 H2_1 120.0
C4_1 C3_1 C2_1 120.2(3)
C4_1 C3_1 H3_1 119.9
C2_1 C3_1 H3_1 119.9
C5_1 C4_1 C3_1 120.3(3)
C5_1 C4_1 H4_1 119.9
C3_1 C4_1 H4_1 119.9
C6_1 C5_1 C4_1 119.9(3)
C6_1 C5_1 H5_1 120.1
C4_1 C5_1 H5_1 120.1
C5_1 C6_1 C1_1 121.0(3)
C5_1 C6_1 H6_1 119.5
C1_1 C6_1 H6_1 119.5
C6_2 C1_2 C2_2 118.8(3)
C6_2 C1_2 P1 123.0(2)
C2_2 C1_2 P1 118.2(2)
C3_2 C2_2 C1_2 120.0(3)
C3_2 C2_2 H2_2 120.0
C1_2 C2_2 H2_2 120.0
C4_2 C3_2 C2_2 120.7(3)
C4_2 C3_2 H3_2 119.6
C2_2 C3_2 H3_2 119.6
C3_2 C4_2 C5_2 119.7(3)
C3_2 C4_2 H4_2 120.2
C5_2 C4_2 H4_2 120.2
C6_2 C5_2 C4_2 120.1(3)
C6_2 C5_2 H5_2 119.9
C4_2 C5_2 H5_2 119.9
C5_2 C6_2 C1_2 120.7(3)
C5_2 C6_2 H6_2 119.7
C1_2 C6_2 H6_2 119.7
C6_3 C1_3 C2_3 119.0(3)
C6_3 C1_3 P1 122.3(2)
C2_3 C1_3 P1 118.6(2)
C3_3 C2_3 C1_3 120.0(3)
C3_3 C2_3 H2_3 120.0
C1_3 C2_3 H2_3 120.0
C4_3 C3_3 C2_3 120.4(3)
C4_3 C3_3 H3_3 119.8
C2_3 C3_3 H3_3 119.8
C3_3 C4_3 C5_3 120.3(3)
C3_3 C4_3 H4_3 119.8
C5_3 C4_3 H4_3 119.8
C4_3 C5_3 C6_3 120.0(3)
C4_3 C5_3 H5_3 120.0
C6_3 C5_3 H5_3 120.0
C5_3 C6_3 C1_3 120.3(3)
C5_3 C6_3 H6_3 119.8
C1_3 C6_3 H6_3 119.8
C2_4 C1_4 C6_4 119.0(3)
C2_4 C1_4 P2 117.0(2)
C6_4 C1_4 P2 123.9(2)
C3_4 C2_4 C1_4 120.3(3)
C3_4 C2_4 H2_4 119.8
C1_4 C2_4 H2_4 119.8
C4_4 C3_4 C2_4 120.2(3)
C4_4 C3_4 H3_4 119.9
C2_4 C3_4 H3_4 119.9
C3_4 C4_4 C5_4 119.7(3)
C3_4 C4_4 H4_4 120.1
C5_4 C4_4 H4_4 120.1
C6_4 C5_4 C4_4 120.7(3)
C6_4 C5_4 H5_4 119.7
C4_4 C5_4 H5_4 119.7
C5_4 C6_4 C1_4 120.0(3)
C5_4 C6_4 H6_4 120.0
C1_4 C6_4 H6_4 120.0
C2_5 C1_5 C6_5 118.9(3)
C2_5 C1_5 P2 123.0(2)
C6_5 C1_5 P2 118.0(2)
C3_5 C2_5 C1_5 120.2(3)
C3_5 C2_5 H2_5 119.9
C1_5 C2_5 H2_5 119.9
C4_5 C3_5 C2_5 120.4(3)
C4_5 C3_5 H3_5 119.8
C2_5 C3_5 H3_5 119.8
C3_5 C4_5 C5_5 119.7(3)
C3_5 C4_5 H4_5 120.2
C5_5 C4_5 H4_5 120.2
C6_5 C5_5 C4_5 120.1(3)
C6_5 C5_5 H5_5 119.9
C4_5 C5_5 H5_5 119.9
C5_5 C6_5 C1_5 120.6(3)
C5_5 C6_5 H6_5 119.7
C1_5 C6_5 H6_5 119.7
C6_6 C1_6 C2_6 118.7(3)
C6_6 C1_6 P2 120.2(2)
C2_6 C1_6 P2 121.1(2)
C3_6 C2_6 C1_6 120.2(3)
C3_6 C2_6 H2_6 119.9
C1_6 C2_6 H2_6 119.9
C4_6 C3_6 C2_6 120.2(3)
C4_6 C3_6 H3_6 119.9
C2_6 C3_6 H3_6 119.9
C3_6 C4_6 C5_6 120.3(3)
C3_6 C4_6 H4_6 119.8
C5_6 C4_6 H4_6 119.8
C4_6 C5_6 C6_6 119.7(3)
C4_6 C5_6 H5_6 120.2
C6_6 C5_6 H5_6 120.2
C1_6 C6_6 C5_6 120.9(3)
C1_6 C6_6 H6_6 119.6
C5_6 C6_6 H6_6 119.6
C2_7 C1_7 H1A_7 120.0
C2_7 C1_7 H1B_7 120.0
H1A_7 C1_7 H1B_7 120.0
O6_7 C2_7 C3_7 109.7(2)
O6_7 C2_7 C1_7 121.6(3)
C3_7 C2_7 C1_7 126.5(3)
C2_7 C3_7 C4_7 106.3(3)
C2_7 C3_7 H3_7 126.9
C4_7 C3_7 H3_7 126.9
C5_7 C4_7 C3_7 106.7(3)
C5_7 C4_7 H4_7 126.7
C3_7 C4_7 H4_7 126.7
C4_7 C5_7 O6_7 111.4(3)
C4_7 C5_7 C7_7 131.4(3)
O6_7 C5_7 C7_7 117.2(3)
C2_7 O6_7 C5_7 105.8(2)
O8_7 C7_7 C5_7 124.5(3)
O8_7 C7_7 H7_7 117.7
C5_7 C7_7 H7_7 117.7
F1_8 B1_8 F3_8 111.2(3)
F1_8 B1_8 F2_8 111.1(3)
F3_8 B1_8 F2_8 108.1(3)
F1_8 B1_8 F4_8 108.7(3)
F3_8 B1_8 F4_8 107.9(3)
F2_8 B1_8 F4_8 109.9(3)
Cl2_9 C1_9 Cl1_9 110.89(18)
Cl2_9 C1_9 H1A_9 109.5
Cl1_9 C1_9 H1A_9 109.5
Cl2_9 C1_9 H1B_9 109.5
Cl1_9 C1_9 H1B_9 109.5
H1A_9 C1_9 H1B_9 108.1

loop_
_geom_bond_atom_site_label_1
_geom_bond_atom_site_label_2
_geom_bond_distance
P1 C1_1 1.814(3)
P1 C1_3 1.817(3)
P1 C1_2 1.825(3)
P2 C1_6 1.814(3)
P2 C1_4 1.823(3)
P2 C1_5 1.826(3)
C1_1 C6_1 1.391(4)
C1_1 C2_1 1.401(4)
C2_1 C3_1 1.384(4)
C2_1 H2_1 0.9500
C3_1 C4_1 1.383(4)
C3_1 H3_1 0.9500
C4_1 C5_1 1.377(4)
C4_1 H4_1 0.9500
C5_1 C6_1 1.377(4)
C5_1 H5_1 0.9500
C6_1 H6_1 0.9500
C1_2 C6_2 1.390(4)
C1_2 C2_2 1.394(4)
C2_2 C3_2 1.388(4)
C2_2 H2_2 0.9500
C3_2 C4_2 1.372(5)
C3_2 H3_2 0.9500
C4_2 C5_2 1.385(5)
C4_2 H4_2 0.9500
C5_2 C6_2 1.381(4)
C5_2 H5_2 0.9500
C6_2 H6_2 0.9500
C1_3 C6_3 1.388(4)
C1_3 C2_3 1.396(4)
C2_3 C3_3 1.388(4)
C2_3 H2_3 0.9500
C3_3 C4_3 1.364(5)
C3_3 H3_3 0.9500
C4_3 C5_3 1.382(5)
C4_3 H4_3 0.9500
C5_3 C6_3 1.385(4)
C5_3 H5_3 0.9500
C6_3 H6_3 0.9500
C1_4 C2_4 1.392(4)
C1_4 C6_4 1.396(4)
C2_4 C3_4 1.391(4)
C2_4 H2_4 0.9500
C3_4 C4_4 1.377(5)
C3_4 H3_4 0.9500
C4_4 C5_4 1.383(5)
C4_4 H4_4 0.9500
C5_4 C6_4 1.382(4)
C5_4 H5_4 0.9500
C6_4 H6_4 0.9500
C1_5 C2_5 1.387(4)
C1_5 C6_5 1.397(4)
C2_5 C3_5 1.384(4)
C2_5 H2_5 0.9500
C3_5 C4_5 1.376(5)
C3_5 H3_5 0.9500
C4_5 C5_5 1.390(5)
C4_5 H4_5 0.9500
C5_5 C6_5 1.370(4)
C5_5 H5_5 0.9500
C6_5 H6_5 0.9500
C1_6 C6_6 1.387(4)
C1_6 C2_6 1.404(4)
C2_6 C3_6 1.391(4)
C2_6 H2_6 0.9500
C3_6 C4_6 1.372(4)
C3_6 H3_6 0.9500
C4_6 C5_6 1.388(4)
C4_6 H4_6 0.9500
C5_6 C6_6 1.388(4)
C5_6 H5_6 0.9500
C6_6 H6_6 0.9500
C1_7 C2_7 1.399(4)
C1_7 H1A_7 0.9500
C1_7 H1B_7 0.9500
C2_7 O6_7 1.374(3)
C2_7 C3_7 1.397(4)
C3_7 C4_7 1.431(4)
C3_7 H3_7 0.9500
C4_7 C5_7 1.346(4)
C4_7 H4_7 0.9500
C5_7 O6_7 1.396(3)
C5_7 C7_7 1.456(4)
C7_7 O8_7 1.198(4)
C7_7 H7_7 0.9500
B1_8 F1_8 1.379(4)
B1_8 F3_8 1.382(4)
B1_8 F2_8 1.383(4)
B1_8 F4_8 1.384(4)
C1_9 Cl2_9 1.752(3)
C1_9 Cl1_9 1.761(3)
C1_9 H1A_9 0.9900
C1_9 H1B_9 0.9900

loop_
_geom_torsion_atom_site_label_1
_geom_torsion_atom_site_label_2
_geom_torsion_atom_site_label_3
_geom_torsion_atom_site_label_4
_geom_torsion
C1_3 P1 C1_1 C6_1 -144.2(2)
C1_2 P1 C1_1 C6_1 107.6(2)
C1_3 P1 C1_1 C2_1 37.4(3)
C1_2 P1 C1_1 C2_1 -70.9(3)
C6_1 C1_1 C2_1 C3_1 -1.6(4)
P1 C1_1 C2_1 C3_1 176.8(2)
C1_1 C2_1 C3_1 C4_1 1.2(4)
C2_1 C3_1 C4_1 C5_1 0.3(5)
C3_1 C4_1 C5_1 C6_1 -1.5(4)
C4_1 C5_1 C6_1 C1_1 1.0(4)
C2_1 C1_1 C6_1 C5_1 0.5(4)
P1 C1_1 C6_1 C5_1 -178.0(2)
C1_1 P1 C1_2 C6_2 14.9(3)
C1_3 P1 C1_2 C6_2 -93.8(3)
C1_1 P1 C1_2 C2_2 -167.1(2)
C1_3 P1 C1_2 C2_2 84.2(2)
C6_2 C1_2 C2_2 C3_2 1.3(4)
P1 C1_2 C2_2 C3_2 -176.8(2)
C1_2 C2_2 C3_2 C4_2 -2.5(5)
C2_2 C3_2 C4_2 C5_2 1.7(5)
C3_2 C4_2 C5_2 C6_2 0.3(5)
C4_2 C5_2 C6_2 C1_2 -1.6(5)
C2_2 C1_2 C6_2 C5_2 0.7(5)
P1 C1_2 C6_2 C5_2 178.7(3)
C1_1 P1 C1_3 C6_3 -135.8(2)
C1_2 P1 C1_3 C6_3 -25.7(3)
C1_1 P1 C1_3 C2_3 48.2(3)
C1_2 P1 C1_3 C2_3 158.3(2)
C6_3 C1_3 C2_3 C3_3 -1.0(4)
P1 C1_3 C2_3 C3_3 175.2(2)
C1_3 C2_3 C3_3 C4_3 0.4(5)
C2_3 C3_3 C4_3 C5_3 0.6(5)
C3_3 C4_3 C5_3 C6_3 -1.0(5)
C4_3 C5_3 C6_3 C1_3 0.4(5)
C2_3 C1_3 C6_3 C5_3 0.5(4)
P1 C1_3 C6_3 C5_3 -175.5(2)
C1_6 P2 C1_4 C2_4 170.6(2)
C1_5 P2 C1_4 C2_4 -80.4(2)
C1_6 P2 C1_4 C6_4 -6.7(3)
C1_5 P2 C1_4 C6_4 102.3(3)
C6_4 C1_4 C2_4 C3_4 0.0(4)
P2 C1_4 C2_4 C3_4 -177.5(2)
C1_4 C2_4 C3_4 C4_4 1.2(5)
C2_4 C3_4 C4_4 C5_4 -1.3(5)
C3_4 C4_4 C5_4 C6_4 0.3(5)
C4_4 C5_4 C6_4 C1_4 0.9(5)
C2_4 C1_4 C6_4 C5_4 -1.0(4)
P2 C1_4 C6_4 C5_4 176.2(2)
C1_6 P2 C1_5 C2_5 122.3(2)
C1_4 P2 C1_5 C2_5 9.7(3)
C1_6 P2 C1_5 C6_5 -61.8(2)
C1_4 P2 C1_5 C6_5 -174.4(2)
C6_5 C1_5 C2_5 C3_5 -2.7(4)
P2 C1_5 C2_5 C3_5 173.2(2)
C1_5 C2_5 C3_5 C4_5 1.3(5)
C2_5 C3_5 C4_5 C5_5 0.8(5)
C3_5 C4_5 C5_5 C6_5 -1.3(5)
C4_5 C5_5 C6_5 C1_5 -0.1(4)
C2_5 C1_5 C6_5 C5_5 2.2(4)
P2 C1_5 C6_5 C5_5 -173.9(2)
C1_4 P2 C1_6 C6_6 -115.3(2)
C1_5 P2 C1_6 C6_6 134.8(2)
C1_4 P2 C1_6 C2_6 65.6(3)
C1_5 P2 C1_6 C2_6 -44.4(3)
C6_6 C1_6 C2_6 C3_6 0.1(4)
P2 C1_6 C2_6 C3_6 179.2(2)
C1_6 C2_6 C3_6 C4_6 1.3(4)
C2_6 C3_6 C4_6 C5_6 -1.6(5)
C3_6 C4_6 C5_6 C6_6 0.5(5)
C2_6 C1_6 C6_6 C5_6 -1.1(4)
P2 C1_6 C6_6 C5_6 179.7(2)
C4_6 C5_6 C6_6 C1_6 0.8(4)
O6_7 C2_7 C3_7 C4_7 -3.0(3)
C1_7 C2_7 C3_7 C4_7 -166.6(3)
C2_7 C3_7 C4_7 C5_7 1.1(3)
C3_7 C4_7 C5_7 O6_7 1.2(3)
C3_7 C4_7 C5_7 C7_7 177.3(3)
C3_7 C2_7 O6_7 C5_7 3.7(3)
C1_7 C2_7 O6_7 C5_7 168.2(3)
C4_7 C5_7 O6_7 C2_7 -3.0(3)
C7_7 C5_7 O6_7 C2_7 -179.7(2)
C4_7 C5_7 C7_7 O8_7 -168.6(3)
O6_7 C5_7 C7_7 O8_7 7.3(4)
